data_2239329
loop_
_publ_author_name
'Lough, Alan J.'
'Nagireddy, Jaipal R.'
'Tam, William'

_publ_section_title
;
 (3-Methyl-3a,4,7,7a-tetrahydro-5<i>H</i>-4,7-methanoisoxazolo[4,5-<i>d</i>][1,2]oxazin-5-yl)(phenyl)methanone
;
_journal_coeditor_code IS5350
_journal_issue 5
_journal_name_full 'Acta Crystallographica Section E'
_journal_page_first o543
_journal_paper_doi 10.1107/S1600536814007740
_journal_volume 70
_journal_year 2014
_chemical_formula_iupac 'C14 H14 N2 O3'
_chemical_formula_moiety 'C14 H14 N2 O3'
_chemical_formula_sum 'C14 H14 N2 O3'
_chemical_formula_weight 258.27
_chemical_name_common
;
5-Methyl-8-(1-phenylethenyl)-3,9-dioxa-4,8-diazatricyclo[5.2.1.0^2,6^]dec-4-ene
;
_chemical_name_systematic
;
(3-Methyl-3a,4,7,7a-tetrahydro-5<i>H</i>-4,7-\
methanoisoxazolo[4,5-<i>d</i>][1,2]oxazin-5-yl)(phenyl)methanone
;
_space_group_crystal_system orthorhombic
_space_group_IT_number 61
_space_group_name_Hall '-P 2ac 2ab'
_space_group_name_H-M_alt 'P b c a'
_symmetry_space_group_name_Hall '-P 2ac 2ab'
_symmetry_space_group_name_H-M 'P b c a'
_atom_sites_solution_hydrogens geom
_audit_creation_method SHELXL-2013
_cell_angle_alpha 90
_cell_angle_beta 90
_cell_angle_gamma 90
_cell_formula_units_Z 8
_cell_length_a 9.5030(18)
_cell_length_b 10.2912(16)
_cell_length_c 25.347(5)
_cell_measurement_reflns_used 2381
_cell_measurement_temperature 147(2)
_cell_measurement_theta_max 26.76
_cell_measurement_theta_min 2.68
_cell_volume 2478.9(8)
_computing_cell_refinement 'SAINT (Bruker, 2012)'
_computing_data_collection 'APEX2 (Bruker, 2012)'
_computing_data_reduction 'SAINT (Bruker, 2012)'
_computing_molecular_graphics 'PLATON (Spek, 2009)'
_computing_publication_material 'SHELXTL (Sheldrick, 2008)'
_computing_structure_refinement 'SHELXL2013 (Sheldrick, 2008)'
_computing_structure_solution 'SHELXS97 (Sheldrick, 2008)'
_diffrn_ambient_temperature 147(2)
_diffrn_measured_fraction_theta_full 1.000
_diffrn_measured_fraction_theta_max 0.998
_diffrn_measurement_device_type 'Bruker Kappa APEX DUO CCD'
_diffrn_measurement_method '\f and \w scans'
_diffrn_radiation_type MoK\a
_diffrn_radiation_wavelength 0.71073
_diffrn_reflns_av_R_equivalents 0.0436
_diffrn_reflns_limit_h_max 9
_diffrn_reflns_limit_h_min -12
_diffrn_reflns_limit_k_max 13
_diffrn_reflns_limit_k_min -11
_diffrn_reflns_limit_l_max 32
_diffrn_reflns_limit_l_min -24
_diffrn_reflns_number 12134
_diffrn_reflns_theta_full 25.242
_diffrn_reflns_theta_max 27.531
_diffrn_reflns_theta_min 1.607
_exptl_absorpt_coefficient_mu 0.099
_exptl_absorpt_correction_T_max 0.7456
_exptl_absorpt_correction_T_min 0.6714
_exptl_absorpt_correction_type multi-scan
_exptl_absorpt_process_details '(SADABS; Bruker, 2012)'
_exptl_crystal_colour colourless
_exptl_crystal_density_diffrn 1.384
_exptl_crystal_description needle
_exptl_crystal_F_000 1088
_exptl_crystal_size_max 0.380
_exptl_crystal_size_mid 0.160
_exptl_crystal_size_min 0.100
_refine_diff_density_max 0.283
_refine_diff_density_min -0.202
_refine_ls_extinction_method none
_refine_ls_goodness_of_fit_ref 1.027
_refine_ls_hydrogen_treatment constr
_refine_ls_matrix_type full
_refine_ls_number_parameters 173
_refine_ls_number_reflns 2854
_refine_ls_number_restraints 0
_refine_ls_restrained_S_all 1.027
_refine_ls_R_factor_all 0.0608
_refine_ls_R_factor_gt 0.0405
_refine_ls_shift/su_max 0.000
_refine_ls_shift/su_mean 0.000
_refine_ls_structure_factor_coef Fsqd
_refine_ls_weighting_details 'w=1/[\s^2^(Fo^2^)+(0.0436P)^2^+0.7731P] where P=(Fo^2^+2Fc^2^)/3'
_refine_ls_weighting_scheme calc
_refine_ls_wR_factor_gt 0.0920
_refine_ls_wR_factor_ref 0.1013
_reflns_number_gt 2145
_reflns_number_total 2854
_reflns_threshold_expression I>2\s(I)
_cod_data_source_file is5350sup1.cif
_cod_data_source_block I
_cod_database_code 2239329
_cod_database_fobs_code 2239329
_shelx_space_group_comment
;
The symmetry employed for this shelxl refinement is uniquely defined
by the following loop, which should always be used as a source of
symmetry information in preference to the above space-group names.
They are only intended as comments.
;
_shelx_estimated_absorpt_t_min 0.963
_shelx_estimated_absorpt_t_max 0.990
_shelxl_version_number 2.013

loop_
_space_group_symop_operation_xyz
'x, y, z'
'x+1/2, -y+1/2, -z'
'-x, y+1/2, -z+1/2'
'-x+1/2, -y, z+1/2'
'-x, -y, -z'
'-x-1/2, y-1/2, z'
'x, -y-1/2, z-1/2'
'x-1/2, y, -z-1/2'

loop_
_atom_site_type_symbol
_atom_site_label
_atom_site_fract_x
_atom_site_fract_y
_atom_site_fract_z
_atom_site_U_iso_or_equiv
_atom_site_adp_type
_atom_site_calc_flag
_atom_site_occupancy
O O1 0.42779(11) 0.16029(10) 0.34310(4) 0.0239(3) Uani d 1
O O2 0.28195(12) 0.06699(10) 0.47211(4) 0.0274(3) Uani d 1
O O3 0.44907(11) 0.49825(10) 0.35864(4) 0.0261(3) Uani d 1
N N1 0.48705(13) 0.28419(11) 0.35988(5) 0.0206(3) Uani d 1
N N2 0.32314(13) 0.14237(12) 0.51709(5) 0.0240(3) Uani d 1
C C1 0.51026(15) 0.27468(14) 0.41673(6) 0.0196(3) Uani d 1
H H1A 0.5784 0.3390 0.4316 0.023 Uiso calc 1
C C2 0.55574(16) 0.13321(14) 0.42059(6) 0.0247(3) Uani d 1
H H2A 0.6441 0.1146 0.4013 0.030 Uiso calc 1
H H2B 0.5618 0.1013 0.4574 0.030 Uiso calc 1
C C3 0.42502(16) 0.08599(14) 0.39177(6) 0.0229(3) Uani d 1
H H3A 0.4207 -0.0103 0.3867 0.027 Uiso calc 1
C C4 0.30441(16) 0.14184(14) 0.42428(6) 0.0218(3) Uani d 1
H H4A 0.2162 0.1520 0.4031 0.026 Uiso calc 1
C C5 0.36368(14) 0.27359(13) 0.44313(6) 0.0183(3) Uani d 1
H H5A 0.3038 0.3490 0.4324 0.022 Uiso calc 1
C C6 0.36722(14) 0.25337(14) 0.50174(6) 0.0193(3) Uani d 1
C C7 0.41835(16) 0.35181(15) 0.54006(6) 0.0242(3) Uani d 1
H H7A 0.4135 0.3160 0.5758 0.036 Uiso calc 1
H H7B 0.3593 0.4297 0.5379 0.036 Uiso calc 1
H H7C 0.5160 0.3747 0.5318 0.036 Uiso calc 1
C C8 0.44268(15) 0.39406(14) 0.33502(6) 0.0198(3) Uani d 1
C C9 0.40242(15) 0.38382(14) 0.27853(6) 0.0201(3) Uani d 1
C C10 0.46180(16) 0.29115(14) 0.24524(6) 0.0243(3) Uani d 1
H H10A 0.5260 0.2289 0.2589 0.029 Uiso calc 1
C C11 0.42718(18) 0.28984(15) 0.19209(6) 0.0271(4) Uani d 1
H H11A 0.4685 0.2274 0.1693 0.033 Uiso calc 1
C C12 0.33260(17) 0.37935(15) 0.17233(6) 0.0283(4) Uani d 1
H H12A 0.3077 0.3772 0.1361 0.034 Uiso calc 1
C C13 0.27394(16) 0.47228(16) 0.20515(7) 0.0281(4) Uani d 1
H H13A 0.2094 0.5340 0.1913 0.034 Uiso calc 1
C C14 0.30932(15) 0.47535(14) 0.25820(6) 0.0241(3) Uani d 1
H H14A 0.2701 0.5398 0.2806 0.029 Uiso calc 1

loop_
_atom_site_aniso_label
_atom_site_aniso_U_11
_atom_site_aniso_U_22
_atom_site_aniso_U_33
_atom_site_aniso_U_12
_atom_site_aniso_U_13
_atom_site_aniso_U_23
O1 0.0346(6) 0.0167(5) 0.0205(6) -0.0054(4) -0.0012(5) -0.0033(4)
O2 0.0370(6) 0.0217(5) 0.0236(6) -0.0101(5) 0.0037(5) -0.0003(4)
O3 0.0372(6) 0.0194(6) 0.0218(6) -0.0014(5) 0.0026(5) -0.0042(4)
N1 0.0278(6) 0.0165(6) 0.0177(6) -0.0063(5) -0.0007(5) -0.0024(5)
N2 0.0275(6) 0.0226(7) 0.0220(7) -0.0017(5) 0.0025(5) 0.0002(5)
C1 0.0212(7) 0.0208(7) 0.0167(7) -0.0028(6) -0.0001(6) -0.0003(6)
C2 0.0244(7) 0.0249(8) 0.0248(8) 0.0046(6) 0.0015(6) 0.0010(6)
C3 0.0315(8) 0.0157(7) 0.0213(8) 0.0002(6) 0.0004(6) 0.0008(6)
C4 0.0234(7) 0.0195(8) 0.0224(8) -0.0036(6) -0.0005(6) 0.0005(6)
C5 0.0199(7) 0.0167(7) 0.0182(7) 0.0003(5) -0.0011(6) 0.0002(6)
C6 0.0188(6) 0.0202(7) 0.0187(8) 0.0025(5) 0.0015(6) 0.0013(5)
C7 0.0292(8) 0.0254(8) 0.0179(8) -0.0026(6) -0.0018(6) 0.0007(6)
C8 0.0208(7) 0.0195(8) 0.0193(8) -0.0013(6) 0.0044(6) -0.0019(6)
C9 0.0233(7) 0.0189(7) 0.0181(8) -0.0033(6) 0.0021(6) -0.0003(6)
C10 0.0315(8) 0.0219(8) 0.0194(8) 0.0016(6) 0.0027(6) -0.0006(6)
C11 0.0385(9) 0.0226(8) 0.0203(8) -0.0030(7) 0.0042(7) -0.0029(6)
C12 0.0353(8) 0.0288(9) 0.0206(8) -0.0115(7) -0.0043(7) 0.0034(6)
C13 0.0266(8) 0.0279(9) 0.0299(9) -0.0018(6) -0.0051(7) 0.0072(7)
C14 0.0245(7) 0.0212(8) 0.0265(9) -0.0003(6) 0.0028(6) 0.0006(6)

loop_
_atom_type_symbol
_atom_type_description
_atom_type_scat_dispersion_real
_atom_type_scat_dispersion_imag
_atom_type_scat_source
C C 0.0033 0.0016 'International Tables Vol C Tables 4.2.6.8 and 6.1.1.4'
H H 0.0000 0.0000 'International Tables Vol C Tables 4.2.6.8 and 6.1.1.4'
N N 0.0061 0.0033 'International Tables Vol C Tables 4.2.6.8 and 6.1.1.4'
O O 0.0106 0.0060 'International Tables Vol C Tables 4.2.6.8 and 6.1.1.4'

loop_
_geom_angle_atom_site_label_1
_geom_angle_atom_site_label_2
_geom_angle_atom_site_label_3
_geom_angle
C3 O1 N1 102.71(10)
N2 O2 C4 109.68(10)
C8 N1 O1 118.17(11)
C8 N1 C1 123.97(12)
O1 N1 C1 106.71(10)
C6 N2 O2 109.36(12)
N1 C1 C2 99.81(12)
N1 C1 C5 106.95(11)
C2 C1 C5 102.78(11)
N1 C1 H1A 115.2
C2 C1 H1A 115.2
C5 C1 H1A 115.2
C3 C2 C1 92.46(11)
C3 C2 H2A 113.2
C1 C2 H2A 113.2
C3 C2 H2B 113.2
C1 C2 H2B 113.2
H2A C2 H2B 110.6
O1 C3 C2 103.00(12)
O1 C3 C4 105.92(11)
C2 C3 C4 103.54(12)
O1 C3 H3A 114.4
C2 C3 H3A 114.4
C4 C3 H3A 114.4
O2 C4 C3 111.21(12)
O2 C4 C5 105.13(12)
C3 C4 C5 102.95(11)
O2 C4 H4A 112.3
C3 C4 H4A 112.3
C5 C4 H4A 112.3
C6 C5 C4 101.12(11)
C6 C5 C1 114.18(11)
C4 C5 C1 101.61(11)
C6 C5 H5A 112.9
C4 C5 H5A 112.9
C1 C5 H5A 112.9
N2 C6 C7 121.22(14)
N2 C6 C5 114.71(13)
C7 C6 C5 124.07(13)
C6 C7 H7A 109.5
C6 C7 H7B 109.5
H7A C7 H7B 109.5
C6 C7 H7C 109.5
H7A C7 H7C 109.5
H7B C7 H7C 109.5
O3 C8 N1 118.93(13)
O3 C8 C9 122.94(13)
N1 C8 C9 117.83(12)
C14 C9 C10 119.79(14)
C14 C9 C8 118.21(13)
C10 C9 C8 121.87(13)
C11 C10 C9 119.94(14)
C11 C10 H10A 120.0
C9 C10 H10A 120.0
C12 C11 C10 120.01(15)
C12 C11 H11A 120.0
C10 C11 H11A 120.0
C11 C12 C13 120.32(15)
C11 C12 H12A 119.8
C13 C12 H12A 119.8
C12 C13 C14 120.05(15)
C12 C13 H13A 120.0
C14 C13 H13A 120.0
C13 C14 C9 119.87(14)
C13 C14 H14A 120.1
C9 C14 H14A 120.1

loop_
_geom_bond_atom_site_label_1
_geom_bond_atom_site_label_2
_geom_bond_distance
O1 C3 1.4515(18)
O1 N1 1.4572(15)
O2 N2 1.4333(16)
O2 C4 1.4524(18)
O3 C8 1.2296(17)
N1 C8 1.3613(19)
N1 C1 1.4611(18)
N2 C6 1.2773(19)
C1 C2 1.522(2)
C1 C5 1.545(2)
C1 H1A 1.0000
C2 C3 1.521(2)
C2 H2A 0.9900
C2 H2B 0.9900
C3 C4 1.524(2)
C3 H3A 1.0000
C4 C5 1.544(2)
C4 H4A 1.0000
C5 C6 1.501(2)
C5 H5A 1.0000
C6 C7 1.485(2)
C7 H7A 0.9800
C7 H7B 0.9800
C7 H7C 0.9800
C8 C9 1.486(2)
C9 C14 1.391(2)
C9 C10 1.393(2)
C10 C11 1.387(2)
C10 H10A 0.9500
C11 C12 1.381(2)
C11 H11A 0.9500
C12 C13 1.385(2)
C12 H12A 0.9500
C13 C14 1.386(2)
C13 H13A 0.9500
C14 H14A 0.9500

loop_
_geom_hbond_atom_site_label_D
_geom_hbond_atom_site_label_H
_geom_hbond_atom_site_label_A
_geom_hbond_site_symmetry_A
_geom_hbond_distance_DH
_geom_hbond_distance_HA
_geom_hbond_distance_DA
_geom_hbond_angle_DHA
C4 H4A O3 6_655 1.00 2.50 3.2793(18) 135
C5 H5A O2 6_665 1.00 2.59 3.4017(18) 138
C7 H7B O2 6_665 0.98 2.56 3.3900(19) 142
C7 H7C O2 2_556 0.98 2.60 3.568(2) 170
C11 H11A O3 3_645 0.95 2.58 3.470(2) 156

loop_
_geom_torsion_atom_site_label_1
_geom_torsion_atom_site_label_2
_geom_torsion_atom_site_label_3
_geom_torsion_atom_site_label_4
_geom_torsion
C3 O1 N1 C8 -147.02(12)
C3 O1 N1 C1 -1.68(13)
C4 O2 N2 C6 0.13(15)
C8 N1 C1 C2 179.42(13)
O1 N1 C1 C2 36.62(13)
C8 N1 C1 C5 72.72(16)
O1 N1 C1 C5 -70.08(13)
N1 C1 C2 C3 -53.69(12)
C5 C1 C2 C3 56.34(13)
N1 O1 C3 C2 -34.33(13)
N1 O1 C3 C4 74.07(12)
C1 C2 C3 O1 54.66(12)
C1 C2 C3 C4 -55.54(13)
N2 O2 C4 C3 110.46(13)
N2 O2 C4 C5 -0.27(14)
O1 C3 C4 O2 174.48(10)
C2 C3 C4 O2 -77.50(14)
O1 C3 C4 C5 -73.40(13)
C2 C3 C4 C5 34.62(14)
O2 C4 C5 C6 0.29(13)
C3 C4 C5 C6 -116.25(12)
O2 C4 C5 C1 118.09(12)
C3 C4 C5 C1 1.56(14)
N1 C1 C5 C6 175.33(11)
C2 C1 C5 C6 70.76(15)
N1 C1 C5 C4 67.40(13)
C2 C1 C5 C4 -37.18(14)
O2 N2 C6 C7 -179.40(12)
O2 N2 C6 C5 0.08(16)
C4 C5 C6 N2 -0.24(15)
C1 C5 C6 N2 -108.48(14)
C4 C5 C6 C7 179.23(13)
C1 C5 C6 C7 70.99(17)
O1 N1 C8 O3 154.39(12)
C1 N1 C8 O3 15.5(2)
O1 N1 C8 C9 -31.74(18)
C1 N1 C8 C9 -170.68(12)
O3 C8 C9 C14 -30.7(2)
N1 C8 C9 C14 155.66(13)
O3 C8 C9 C10 145.16(15)
N1 C8 C9 C10 -28.4(2)
C14 C9 C10 C11 -0.5(2)
C8 C9 C10 C11 -176.30(14)
C9 C10 C11 C12 -0.8(2)
C10 C11 C12 C13 1.2(2)
C11 C12 C13 C14 -0.4(2)
C12 C13 C14 C9 -0.9(2)
C10 C9 C14 C13 1.3(2)
C8 C9 C14 C13 177.27(13)
